data_4038775
loop_
_publ_author_name
'Chen, Shu-Rong'
'Wang, Shih-Wei'
'Sheu, Jyh-Horng'
'Chang, Ting-Hsuan'
'Cheng, Yuan-Bin'

_publ_section_title
;
 Zoanthamine Alkaloid Derivatives from the Zoantharian <i>Zoanthus
 vietnamensis</i> with Antimetastatic Activity.
;
_journal_issue 19
_journal_name_full 'The Journal of organic chemistry'
_journal_page_first 12553
_journal_page_last 12560
_journal_paper_doi 10.1021/acs.joc.0c01731
_journal_volume 85
_journal_year 2020
_chemical_absolute_configuration unk
_chemical_formula_sum 'C25 H32 O7'
_chemical_formula_weight 444.50
_space_group_crystal_system orthorhombic
_space_group_IT_number 19
_space_group_name_Hall 'P 2ac 2ab'
_space_group_name_H-M_alt 'P 21 21 21'
_atom_sites_solution_hydrogens geom
_audit_creation_method SHELXL-2017/1
_cell_angle_alpha 90
_cell_angle_beta 90
_cell_angle_gamma 90
_cell_formula_units_Z 4
_cell_length_a 8.1574(4)
_cell_length_b 13.7272(6)
_cell_length_c 20.3329(11)
_cell_measurement_reflns_used 1352
_cell_measurement_temperature 120(2)
_cell_measurement_theta_max 75.1070
_cell_measurement_theta_min 3.8860
_cell_volume 2276.84(19)
_computing_cell_refinement 'CrysAlisPro 1.171.39.46 (Rigaku OD, 2018)'
_computing_data_collection 'CrysAlisPro 1.171.39.46 (Rigaku OD, 2018)'
_computing_data_reduction 'CrysAlisPro 1.171.39.46 (Rigaku OD, 2018)'
_computing_structure_refinement 'SHELXL-2017/1 (Sheldrick, 2017)'
_diffrn_ambient_temperature 120(2)
_diffrn_detector_area_resol_mean 10.2496
_diffrn_measured_fraction_theta_full 0.996
_diffrn_measured_fraction_theta_max 0.996
_diffrn_measurement_device_type 'Xcalibur, Atlas, Gemini'
_diffrn_measurement_method '\w scans'
_diffrn_radiation_type CuK\a
_diffrn_radiation_wavelength 1.54178
_diffrn_reflns_av_R_equivalents 0.0745
_diffrn_reflns_av_unetI/netI 0.1334
_diffrn_reflns_Laue_measured_fraction_full 0.996
_diffrn_reflns_Laue_measured_fraction_max 0.996
_diffrn_reflns_limit_h_max 9
_diffrn_reflns_limit_h_min -9
_diffrn_reflns_limit_k_max 13
_diffrn_reflns_limit_k_min -16
_diffrn_reflns_limit_l_max 24
_diffrn_reflns_limit_l_min -13
_diffrn_reflns_number 6747
_diffrn_reflns_point_group_measured_fraction_full 0.992
_diffrn_reflns_point_group_measured_fraction_max 0.992
_diffrn_reflns_theta_full 67.679
_diffrn_reflns_theta_max 67.959
_diffrn_reflns_theta_min 3.885
_diffrn_source 'fine-focus sealed X-ray tube'
_exptl_absorpt_coefficient_mu 0.772
_exptl_absorpt_correction_T_max 1.00000
_exptl_absorpt_correction_T_min 0.87931
_exptl_absorpt_correction_type multi-scan
_exptl_absorpt_process_details
; 
CrysAlisPro 1.171.39.46 (Rigaku Oxford Diffraction, 2018) 
Empirical absorption correction using spherical harmonics, 
 implemented in SCALE3 ABSPACK scaling algorithm. 
;
_exptl_crystal_density_diffrn 1.297
_exptl_crystal_description plate
_exptl_crystal_F_000 952
_exptl_crystal_size_max 0.40
_exptl_crystal_size_mid 0.08
_exptl_crystal_size_min 0.05
_refine_diff_density_max 0.328
_refine_diff_density_min -0.296
_refine_diff_density_rms 0.062
_refine_ls_abs_structure_details
; 
 Flack x determined using 596 quotients [(I+)-(I-)]/[(I+)+(I-)] 
 (Parsons, Flack and Wagner, Acta Cryst. B69 (2013) 249-259). 
;
_refine_ls_abs_structure_Flack -0.3(4)
_refine_ls_extinction_method none
_refine_ls_goodness_of_fit_ref 0.917
_refine_ls_hydrogen_treatment constr
_refine_ls_matrix_type full
_refine_ls_number_parameters 289
_refine_ls_number_reflns 4124
_refine_ls_number_restraints 0
_refine_ls_restrained_S_all 0.917
_refine_ls_R_factor_all 0.1192
_refine_ls_R_factor_gt 0.0714
_refine_ls_shift/su_max 0.001
_refine_ls_shift/su_mean 0.000
_refine_ls_structure_factor_coef Fsqd
_refine_ls_weighting_details 'w=1/[\s^2^(Fo^2^)+(0.1000P)^2^] where P=(Fo^2^+2Fc^2^)/3'
_refine_ls_weighting_scheme calc
_refine_ls_wR_factor_gt 0.1704
_refine_ls_wR_factor_ref 0.2210
_reflns_Friedel_coverage 0.737
_reflns_Friedel_fraction_full 0.987
_reflns_Friedel_fraction_max 0.987
_reflns_number_gt 2516
_reflns_number_total 4124
_reflns_threshold_expression 'I > 2\s(I)'
_cod_data_source_file jo0c01731_si_002.cif
_cod_data_source_block ic19794
_cod_depositor_comments 'Adding full bibliography for 4038775.cif.'
_cod_database_code 4038775
_shelx_shelxl_version_number 2017/1
_shelx_space_group_comment
; 
The symmetry employed for this shelxl refinement is uniquely defined 
by the following loop, which should always be used as a source of 
symmetry information in preference to the above space-group names. 
They are only intended as comments. 
;

loop_
_space_group_symop_operation_xyz
'x, y, z'
'-x+1/2, -y, z+1/2'
'-x, y+1/2, -z+1/2'
'x+1/2, -y+1/2, -z'

loop_
_atom_site_label
_atom_site_type_symbol
_atom_site_fract_x
_atom_site_fract_y
_atom_site_fract_z
_atom_site_U_iso_or_equiv
_atom_site_adp_type
_atom_site_occupancy
_atom_site_site_symmetry_order
_atom_site_calc_flag
_atom_site_refinement_flags_posn
_atom_site_refinement_flags_adp
_atom_site_refinement_flags_occupancy
_atom_site_disorder_assembly
_atom_site_disorder_group
O1 O 0.1477(7) 0.4158(4) 0.4895(3) 0.0410(14) Uani 1 1 d . . . . .
O2 O 0.2003(7) 0.2756(4) 0.5415(3) 0.0452(15) Uani 1 1 d . . . . .
O3 O 0.5305(7) 0.4492(4) 0.6841(3) 0.0379(13) Uani 1 1 d . . . . .
O4 O 0.9158(7) 1.0050(4) 0.7663(3) 0.0428(14) Uani 1 1 d . . . . .
O5 O 0.4222(7) 0.8834(4) 0.6446(3) 0.0405(14) Uani 1 1 d . . . . .
O6 O 0.0123(6) 0.6889(4) 0.5968(3) 0.0374(13) Uani 1 1 d . . . . .
O7 O 0.2336(6) 0.7255(4) 0.5374(2) 0.0350(13) Uani 1 1 d . . . . .
C1' C -0.0063(11) 0.3770(7) 0.4674(5) 0.052(2) Uani 1 1 d . . . . .
H1'A H -0.063008 0.425821 0.440595 0.077 Uiso 1 1 calc R U . . .
H1'B H 0.013278 0.318417 0.440940 0.077 Uiso 1 1 calc R U . . .
H1'C H -0.074220 0.360196 0.505491 0.077 Uiso 1 1 calc R U . . .
C6 C 0.2392(10) 0.3565(5) 0.5270(4) 0.0350(19) Uani 1 1 d . . . . .
C7 C 0.3951(10) 0.4077(6) 0.5475(4) 0.0371(19) Uani 1 1 d . . . . .
H7A H 0.469795 0.412403 0.509289 0.045 Uiso 1 1 calc R U . . .
H7B H 0.450752 0.368893 0.581978 0.045 Uiso 1 1 calc R U . . .
C8 C 0.3601(9) 0.5092(5) 0.5738(4) 0.0319(17) Uani 1 1 d . . . . .
H8A H 0.279497 0.503035 0.609924 0.038 Uiso 1 1 calc R U . . .
H8B H 0.306762 0.546988 0.538220 0.038 Uiso 1 1 calc R U . . .
C9 C 0.5064(9) 0.5695(5) 0.5996(4) 0.0321(17) Uani 1 1 d . . . . .
C10 C 0.5705(9) 0.5281(5) 0.6645(4) 0.0270(16) Uani 1 1 d . . . . .
C11 C 0.6997(10) 0.5860(5) 0.7004(4) 0.0345(17) Uani 1 1 d . . . . .
H11A H 0.802314 0.584363 0.674423 0.041 Uiso 1 1 calc R U . . .
H11B H 0.722140 0.554087 0.743142 0.041 Uiso 1 1 calc R U . . .
C12 C 0.6534(10) 0.6931(6) 0.7132(4) 0.0314(17) Uani 1 1 d . . . . .
C13 C 0.8072(10) 0.7501(5) 0.7352(4) 0.0309(17) Uani 1 1 d . . . . .
H13A H 0.888065 0.745300 0.698365 0.037 Uiso 1 1 calc R U . . .
C14 C 0.8912(10) 0.7076(5) 0.7962(4) 0.0337(18) Uani 1 1 d . . . . .
H14A H 0.809012 0.700344 0.831635 0.040 Uiso 1 1 calc R U . . .
H14B H 0.933630 0.641934 0.785443 0.040 Uiso 1 1 calc R U . . .
C15 C 1.0301(10) 0.7695(6) 0.8208(4) 0.0344(18) Uani 1 1 d . . . . .
C16 C 1.0417(11) 0.8648(6) 0.8074(4) 0.0391(19) Uani 1 1 d . . . . .
H16A H 1.135742 0.899805 0.821526 0.047 Uiso 1 1 calc R U . . .
C17 C 0.9110(10) 0.9166(6) 0.7709(4) 0.0358(18) Uani 1 1 d . . . . .
C18 C 0.7705(9) 0.8584(5) 0.7445(4) 0.0306(17) Uani 1 1 d . . . . .
H18A H 0.683213 0.861699 0.778928 0.037 Uiso 1 1 calc R U . . .
C19 C 0.6968(10) 0.9061(5) 0.6833(4) 0.0313(17) Uani 1 1 d . . . . .
H19A H 0.653443 0.971477 0.696410 0.038 Uiso 1 1 calc R U . . .
C20 C 0.5535(9) 0.8462(5) 0.6569(4) 0.0303(17) Uani 1 1 d . . . . .
C21 C 0.5887(9) 0.7373(5) 0.6469(4) 0.0296(16) Uani 1 1 d . . . . .
H21A H 0.684408 0.734902 0.616184 0.035 Uiso 1 1 calc R U . . .
C22 C 0.4522(9) 0.6799(5) 0.6119(4) 0.0297(17) Uani 1 1 d . . . . .
C23 C 0.2828(9) 0.6843(5) 0.6470(4) 0.0315(17) Uani 1 1 d . . . . .
H23A H 0.262075 0.623139 0.671386 0.038 Uiso 1 1 calc R U . . .
H23B H 0.279713 0.739351 0.678425 0.038 Uiso 1 1 calc R U . . .
C24 C 0.1566(9) 0.6981(5) 0.5941(4) 0.0324(17) Uani 1 1 d . . . . .
C25 C 0.4091(9) 0.7280(5) 0.5446(4) 0.0307(17) Uani 1 1 d . . . . .
H25A H 0.448617 0.796154 0.543655 0.037 Uiso 1 1 calc R U . . .
H25B H 0.461995 0.691811 0.508271 0.037 Uiso 1 1 calc R U . . .
C26 C 0.8207(10) 0.9215(6) 0.6272(4) 0.0377(19) Uani 1 1 d . . . . .
H26A H 0.913626 0.959948 0.643285 0.057 Uiso 1 1 calc R U . . .
H26B H 0.860039 0.858122 0.611556 0.057 Uiso 1 1 calc R U . . .
H26C H 0.767409 0.956216 0.590871 0.057 Uiso 1 1 calc R U . . .
C27 C 1.1511(10) 0.7191(6) 0.8640(4) 0.043(2) Uani 1 1 d . . . . .
H27A H 1.121713 0.650048 0.867823 0.064 Uiso 1 1 calc R U . . .
H27B H 1.260933 0.724878 0.844956 0.064 Uiso 1 1 calc R U . . .
H27C H 1.149957 0.749088 0.907768 0.064 Uiso 1 1 calc R U . . .
C28 C 0.5178(9) 0.6950(5) 0.7663(4) 0.0317(17) Uani 1 1 d . . . . .
H28A H 0.486302 0.762589 0.775316 0.048 Uiso 1 1 calc R U . . .
H28B H 0.422113 0.658678 0.750615 0.048 Uiso 1 1 calc R U . . .
H28C H 0.559123 0.664890 0.806791 0.048 Uiso 1 1 calc R U . . .
C29 C 0.6541(9) 0.5631(6) 0.5501(4) 0.0342(18) Uani 1 1 d . . . . .
H29A H 0.620346 0.588755 0.507260 0.051 Uiso 1 1 calc R U . . .
H29B H 0.746137 0.601529 0.567038 0.051 Uiso 1 1 calc R U . . .
H29C H 0.687899 0.494947 0.545330 0.051 Uiso 1 1 calc R U . . .

loop_
_atom_site_aniso_label
_atom_site_aniso_U_11
_atom_site_aniso_U_22
_atom_site_aniso_U_33
_atom_site_aniso_U_23
_atom_site_aniso_U_13
_atom_site_aniso_U_12
O1 0.042(3) 0.037(3) 0.044(3) 0.001(3) -0.004(3) -0.006(3)
O2 0.048(4) 0.043(3) 0.044(3) 0.003(3) 0.005(3) -0.004(3)
O3 0.041(3) 0.033(3) 0.040(3) 0.006(2) -0.005(3) -0.006(2)
O4 0.048(3) 0.029(3) 0.052(4) 0.000(3) -0.005(3) 0.000(3)
O5 0.040(3) 0.038(3) 0.044(3) 0.001(3) -0.004(3) 0.005(3)
O6 0.029(3) 0.048(3) 0.035(3) 0.001(3) 0.002(2) 0.005(3)
O7 0.034(3) 0.043(3) 0.028(3) 0.008(2) 0.001(2) 0.003(2)
C1' 0.049(6) 0.051(5) 0.054(6) -0.007(5) -0.001(5) -0.008(4)
C6 0.045(5) 0.030(4) 0.030(4) -0.005(3) 0.009(4) -0.001(4)
C7 0.034(4) 0.041(4) 0.037(4) -0.004(4) -0.004(4) 0.002(4)
C8 0.035(4) 0.033(4) 0.027(4) 0.001(3) 0.000(3) 0.000(3)
C9 0.035(4) 0.032(4) 0.029(4) -0.001(3) 0.002(3) -0.008(3)
C10 0.025(4) 0.027(4) 0.029(4) -0.002(3) 0.003(3) 0.004(3)
C11 0.031(4) 0.035(4) 0.038(4) 0.007(3) -0.005(4) -0.002(4)
C12 0.036(4) 0.032(4) 0.026(4) 0.002(3) 0.007(3) -0.005(3)
C13 0.036(4) 0.032(4) 0.026(4) 0.000(3) 0.005(3) 0.004(3)
C14 0.042(5) 0.032(4) 0.027(4) -0.001(3) -0.003(4) -0.001(3)
C15 0.033(4) 0.040(4) 0.030(4) -0.003(3) 0.001(3) 0.001(4)
C16 0.041(5) 0.045(5) 0.032(4) -0.005(4) 0.001(4) -0.005(4)
C17 0.040(4) 0.038(4) 0.030(4) -0.007(3) 0.007(4) 0.001(4)
C18 0.030(4) 0.030(4) 0.032(4) -0.003(3) 0.002(3) -0.001(3)
C19 0.041(5) 0.023(3) 0.031(4) 0.001(3) 0.002(3) 0.003(3)
C20 0.031(4) 0.031(4) 0.029(4) 0.003(3) 0.003(3) 0.000(3)
C21 0.029(4) 0.031(4) 0.028(4) 0.004(3) 0.003(3) 0.000(3)
C22 0.034(4) 0.029(4) 0.027(4) 0.000(3) 0.003(3) -0.003(3)
C23 0.033(4) 0.032(4) 0.029(4) 0.001(3) 0.003(3) 0.003(3)
C24 0.033(5) 0.030(4) 0.034(4) 0.002(3) -0.001(3) 0.002(3)
C25 0.036(4) 0.032(4) 0.023(4) 0.001(3) 0.001(3) -0.006(3)
C26 0.045(5) 0.033(4) 0.036(5) 0.003(3) 0.002(4) -0.001(4)
C27 0.036(5) 0.054(5) 0.038(5) 0.000(4) -0.005(4) -0.002(4)
C28 0.039(4) 0.030(4) 0.027(4) 0.001(3) -0.004(3) 0.001(3)
C29 0.038(4) 0.034(4) 0.031(4) -0.002(3) 0.001(3) 0.005(3)

loop_
_atom_type_symbol
_atom_type_description
_atom_type_scat_dispersion_real
_atom_type_scat_dispersion_imag
_atom_type_scat_source
C C 0.0181 0.0091 'International Tables Vol C Tables 4.2.6.8 and 6.1.1.4'
H H 0.0000 0.0000 'International Tables Vol C Tables 4.2.6.8 and 6.1.1.4'
O O 0.0492 0.0322 'International Tables Vol C Tables 4.2.6.8 and 6.1.1.4'

loop_
_geom_angle_atom_site_label_1
_geom_angle_atom_site_label_2
_geom_angle_atom_site_label_3
_geom_angle
_geom_angle_site_symmetry_1
_geom_angle_site_symmetry_3
_geom_angle_publ_flag
C6 O1 C1' 116.1(7) . . ?
C24 O7 C25 112.2(6) . . ?
O2 C6 O1 123.9(8) . . ?
O2 C6 C7 126.1(8) . . ?
O1 C6 C7 110.1(6) . . ?
C6 C7 C8 111.4(7) . . ?
C7 C8 C9 117.8(7) . . ?
C10 C9 C8 111.0(6) . . ?
C10 C9 C29 105.6(6) . . ?
C8 C9 C29 110.2(6) . . ?
C10 C9 C22 108.1(6) . . ?
C8 C9 C22 110.4(6) . . ?
C29 C9 C22 111.5(6) . . ?
O3 C10 C11 120.4(7) . . ?
O3 C10 C9 121.9(7) . . ?
C11 C10 C9 117.4(6) . . ?
C10 C11 C12 114.4(6) . . ?
C11 C12 C13 109.4(6) . . ?
C11 C12 C28 108.0(6) . . ?
C13 C12 C28 111.8(6) . . ?
C11 C12 C21 107.8(6) . . ?
C13 C12 C21 109.0(6) . . ?
C28 C12 C21 110.7(6) . . ?
C18 C13 C14 111.0(6) . . ?
C18 C13 C12 111.7(6) . . ?
C14 C13 C12 113.9(6) . . ?
C15 C14 C13 113.1(6) . . ?
C16 C15 C27 121.8(8) . . ?
C16 C15 C14 122.5(8) . . ?
C27 C15 C14 115.6(7) . . ?
C15 C16 C17 121.3(8) . . ?
O4 C17 C16 119.6(8) . . ?
O4 C17 C18 121.9(8) . . ?
C16 C17 C18 118.3(7) . . ?
C17 C18 C13 114.4(7) . . ?
C17 C18 C19 111.4(6) . . ?
C13 C18 C19 113.2(6) . . ?
C20 C19 C18 110.9(6) . . ?
C20 C19 C26 108.4(6) . . ?
C18 C19 C26 113.8(6) . . ?
O5 C20 C19 121.4(7) . . ?
O5 C20 C21 123.2(7) . . ?
C19 C20 C21 115.4(6) . . ?
C20 C21 C22 115.2(6) . . ?
C20 C21 C12 108.9(6) . . ?
C22 C21 C12 116.3(6) . . ?
C21 C22 C23 114.3(6) . . ?
C21 C22 C25 110.6(6) . . ?
C23 C22 C25 100.7(6) . . ?
C21 C22 C9 111.0(6) . . ?
C23 C22 C9 110.8(6) . . ?
C25 C22 C9 109.0(6) . . ?
C24 C23 C22 106.6(6) . . ?
O6 C24 O7 121.7(7) . . ?
O6 C24 C23 129.4(7) . . ?
O7 C24 C23 108.9(6) . . ?
O7 C25 C22 107.7(6) . . ?

loop_
_geom_bond_atom_site_label_1
_geom_bond_atom_site_label_2
_geom_bond_distance
_geom_bond_site_symmetry_2
_geom_bond_publ_flag
O1 C6 1.341(10) . ?
O1 C1' 1.437(10) . ?
O2 C6 1.192(9) . ?
O3 C10 1.199(8) . ?
O4 C17 1.218(9) . ?
O5 C20 1.213(9) . ?
O6 C24 1.185(9) . ?
O7 C24 1.365(9) . ?
O7 C25 1.440(9) . ?
C6 C7 1.512(11) . ?
C7 C8 1.520(10) . ?
C8 C9 1.544(10) . ?
C9 C10 1.530(10) . ?
C9 C29 1.571(10) . ?
C9 C22 1.598(10) . ?
C10 C11 1.509(10) . ?
C11 C12 1.540(10) . ?
C12 C13 1.545(11) . ?
C12 C28 1.546(10) . ?
C12 C21 1.571(10) . ?
C13 C18 1.528(9) . ?
C13 C14 1.532(10) . ?
C14 C15 1.502(11) . ?
C15 C16 1.339(11) . ?
C15 C27 1.493(11) . ?
C16 C17 1.481(11) . ?
C17 C18 1.497(11) . ?
C18 C19 1.529(10) . ?
C19 C20 1.527(10) . ?
C19 C26 1.540(10) . ?
C20 C21 1.536(10) . ?
C21 C22 1.538(10) . ?
C22 C23 1.556(10) . ?
C22 C25 1.559(10) . ?
C23 C24 1.501(10) . ?
